data_7251911
loop_
_publ_author_name
'Yamamoto, Hikaru'
'Tsubakihara, Yoshichika'
'Sato-Tomita, Ayana'
'Jin, Mingoo'

_publ_section_title
;
 Stepwise introduction of dipole blades into triptycenes: opening the
 variety of crystalline molecular packing modes
;
_journal_issue 20
_journal_name_full CrystEngComm
_journal_page_first 3166
_journal_page_last 3170
_journal_paper_doi 10.1039/D6CE00126B
_journal_volume 28
_journal_year 2026
_chemical_formula_moiety 'C24 H10 F4'
_chemical_formula_sum 'C24 H10 F4'
_chemical_formula_weight 374.32
_space_group_crystal_system tetragonal
_space_group_IT_number 76
_space_group_name_Hall 'P 4w'
_space_group_name_H-M_alt 'P 41'
_atom_sites_solution_hydrogens geom
_atom_sites_solution_primary dual
_audit_creation_date 2026-03-23
_audit_creation_method
;
Olex2 1.5
(compiled 2023.03.06 svn.rbb2c1857 for OlexSys, GUI svn.r6748)
;
_audit_update_record
;
2026-04-09 deposited with the CCDC.	2026-04-23 downloaded from the CCDC.
;
_cell_angle_alpha 90
_cell_angle_beta 90
_cell_angle_gamma 90
_cell_formula_units_Z 4
_cell_length_a 13.4142(6)
_cell_length_b 13.4142(6)
_cell_length_c 9.5889(7)
_cell_measurement_reflns_used 5444
_cell_measurement_temperature 153
_cell_measurement_theta_max 74.6070
_cell_measurement_theta_min 3.2460
_cell_volume 1725.43(17)
_computing_cell_refinement 'CrysAlisPro 1.171.40.69a (Rigaku OD, 2020)'
_computing_data_collection 'CrysAlisPro 1.171.40.69a (Rigaku OD, 2020)'
_computing_data_reduction 'CrysAlisPro 1.171.40.69a (Rigaku OD, 2020)'
_computing_molecular_graphics 'Olex2 1.5 (Dolomanov et al., 2009)'
_computing_publication_material 'Olex2 1.5 (Dolomanov et al., 2009)'
_computing_structure_refinement 'SHELXL 2018/1 (Sheldrick, 2015)'
_computing_structure_solution 'SHELXT 2014/5 (Sheldrick, 2014)'
_diffrn_ambient_temperature 153
_diffrn_detector 'Hybrid Pixel Array Detector'
_diffrn_detector_area_resol_mean 10.0000
_diffrn_detector_type HyPix
_diffrn_measured_fraction_theta_full 1.000
_diffrn_measured_fraction_theta_max 0.964
_diffrn_measurement_details
;
List of Runs (angles in degrees, time in seconds):

  # Type    Start    End  Width  t~exp~   \w     \q     \k     \f   Frames
#--------------------------------------------------------------------------
  1  \w     33.00 119.00   0.50    2.65    --   48.41  65.00 117.00  172
  2  \w     82.00 174.00   0.50    2.65    --  102.75  77.00  60.00  184
  3  \w     95.00 175.00   0.50    2.65    --  102.75  19.00  60.00  160
  4  \w     90.00 174.00   0.50    2.65    --  102.75  57.00 150.00  168
  5  \w     41.00 120.00   0.50    2.65    --   48.41  37.00  60.00  158
  6  \w     31.00  84.00   0.50    2.65    --  102.75 -65.00 -17.00  106
  7  \w     31.00  69.00   0.50    2.65    --  102.75 -57.00   0.00   76
  8  \w     31.00  69.00   0.50    2.65    --  102.75 -57.00-120.00   76
  9  \w     31.00  80.00   0.50    2.65    --  102.75 -63.00-161.00   98
 10  \w     31.00 111.00   0.50    2.65    --  102.75-125.00-150.00  160
 11  \w     36.00 119.00   0.50    2.65    --   48.41  57.00-120.00  166
 12  \w     28.00 119.00   0.50    2.65    --   48.41  77.00 -60.00  182
 13  \w     31.00  69.00   0.50    2.65    --  102.75 -57.00 150.00   76
 14  \w    -24.00  18.00   0.50    2.65    --   48.41 -19.00 -30.00   84
 15  \w    -24.00  18.00   0.50    2.65    --   48.41 -19.00-150.00   84
 16  \w    -14.00  25.00   0.50    2.65    --  -48.41  19.00-180.00   78
 17  \w    -76.00 -30.00   0.50    2.65    -- -102.00  63.00 -24.00   92
 18  \w    -65.00 -30.00   0.50    2.65    -- -102.00  57.00  90.00   70
 19  \w    -80.00 -30.00   0.50    2.65    -- -102.00  65.00 117.00  100
 20  \w   -174.00 -86.00   0.50    2.65    -- -102.00 -98.00 104.00  176
 21  \w   -119.00 -74.00   0.50    2.65    --  -48.41-125.00 -30.00   90
 22  \w   -119.00 -74.00   0.50    2.65    --  -48.41-125.00-120.00   90
;
_diffrn_measurement_device 'four-circle diffractometer'
_diffrn_measurement_device_type 'XtaLAB Synergy R, DW system, HyPix'
_diffrn_measurement_method '\w scans'
_diffrn_orient_matrix_type 'CrysAlisPro convention (1999,Acta A55,543-557)'
_diffrn_orient_matrix_UB_11 0.1004382000
_diffrn_orient_matrix_UB_12 -0.0556949000
_diffrn_orient_matrix_UB_13 -0.0079825000
_diffrn_orient_matrix_UB_21 -0.0412545000
_diffrn_orient_matrix_UB_22 -0.0669678000
_diffrn_orient_matrix_UB_23 -0.1166527000
_diffrn_orient_matrix_UB_31 0.0374546000
_diffrn_orient_matrix_UB_32 0.0748512000
_diffrn_orient_matrix_UB_33 -0.1101632000
_diffrn_radiation_monochromator mirror
_diffrn_radiation_probe x-ray
_diffrn_radiation_type 'Cu K\a'
_diffrn_radiation_wavelength 1.54184
_diffrn_reflns_av_R_equivalents 0.0609
_diffrn_reflns_av_unetI/netI 0.0394
_diffrn_reflns_Laue_measured_fraction_full 1.000
_diffrn_reflns_Laue_measured_fraction_max 0.964
_diffrn_reflns_limit_h_max 16
_diffrn_reflns_limit_h_min -16
_diffrn_reflns_limit_k_max 16
_diffrn_reflns_limit_k_min -13
_diffrn_reflns_limit_l_max 11
_diffrn_reflns_limit_l_min -11
_diffrn_reflns_number 16038
_diffrn_reflns_point_group_measured_fraction_full 0.999
_diffrn_reflns_point_group_measured_fraction_max 0.954
_diffrn_reflns_theta_full 67.684
_diffrn_reflns_theta_max 77.969
_diffrn_reflns_theta_min 3.295
_diffrn_source 'Rotating-anode X-ray tube'
_diffrn_source_type 'Rigaku (Cu) X-ray Source'
_exptl_absorpt_coefficient_mu 0.964
_exptl_absorpt_correction_T_max 1.00000
_exptl_absorpt_correction_T_min 0.73775
_exptl_absorpt_correction_type multi-scan
_exptl_absorpt_process_details
;
CrysAlisPro 1.171.40.69a (Rigaku Oxford Diffraction, 2020)
Empirical absorption correction using spherical harmonics,
 implemented in SCALE3 ABSPACK scaling algorithm.
;
_exptl_crystal_colour 'clear light colourless'
_exptl_crystal_colour_lustre clear
_exptl_crystal_colour_modifier light
_exptl_crystal_colour_primary colourless
_exptl_crystal_density_diffrn 1.441
_exptl_crystal_description block
_exptl_crystal_F_000 760
_exptl_crystal_size_max 0.05
_exptl_crystal_size_mid 0.05
_exptl_crystal_size_min 0.05
_refine_diff_density_max 0.239
_refine_diff_density_min -0.269
_refine_diff_density_rms 0.039
_refine_ls_abs_structure_details
;
 Flack x determined using 1094 quotients [(I+)-(I-)]/[(I+)+(I-)]
 (Parsons, Flack and Wagner, Acta Cryst. B69 (2013) 249-259).
;
_refine_ls_abs_structure_Flack -0.06(15)
_refine_ls_extinction_coef 0.0039(8)
_refine_ls_extinction_expression Fc^*^=kFc[1+0.001xFc^2^\l^3^/sin(2\q)]^-1/4^
_refine_ls_extinction_method 'SHELXL-2018/1 (Sheldrick 2018)'
_refine_ls_goodness_of_fit_ref 1.071
_refine_ls_hydrogen_treatment constr
_refine_ls_matrix_type full
_refine_ls_number_parameters 272
_refine_ls_number_reflns 3500
_refine_ls_number_restraints 6
_refine_ls_restrained_S_all 1.073
_refine_ls_R_factor_all 0.0627
_refine_ls_R_factor_gt 0.0524
_refine_ls_shift/su_max 0.000
_refine_ls_shift/su_mean 0.000
_refine_ls_structure_factor_coef Fsqd
_refine_ls_weighting_details 'w=1/[\s^2^(Fo^2^)+(0.0679P)^2^+0.4161P] where P=(Fo^2^+2Fc^2^)/3'
_refine_ls_weighting_scheme calc
_refine_ls_wR_factor_gt 0.1282
_refine_ls_wR_factor_ref 0.1341
_reflns_Friedel_coverage 0.865
_reflns_Friedel_fraction_full 0.998
_reflns_Friedel_fraction_max 0.943
_reflns_number_gt 2917
_reflns_number_total 3500
_reflns_threshold_expression 'I > 2\s(I)'
_cod_data_source_file d6ce00126b2.cif
_cod_data_source_block 1cP41
_cod_depositor_comments 'Adding full bibliography for 7251910--7251913.cif.'
_cod_original_cell_volume 1725.4(2)
_cod_database_code 7251911
_shelx_shelxl_version_number 2018/1
_chemical_oxdiff_formula 'H C F'
_shelx_space_group_comment
;
The symmetry employed for this shelxl refinement is uniquely defined
by the following loop, which should always be used as a source of
symmetry information in preference to the above space-group names.
They are only intended as comments.
;
_shelx_estimated_absorpt_t_max 0.953
_shelx_estimated_absorpt_t_min 0.953
_reflns_odcompleteness_completeness 100.00
_reflns_odcompleteness_iscentric 1
_reflns_odcompleteness_theta 66.97
_olex2_refinement_description
;
1. Fixed Uiso
 At 1.2 times of:
  All C(H) groups
2. Restrained distances
 C00G-F003
 1.35 with sigma of 0.02
 C009-F001
 1.35 with sigma of 0.02
 C00N-F004
 1.35 with sigma of 0.02
 C00R-F1
 1.35 with sigma of 0.002
 C00P-F2
 1.35 with sigma of 0.002
3. Others
 Fixed Sof: F001(0.9) F002(0.9) F003(0.9) F004(0.9) H009(0.1) H00B(0.1)
 H00G(0.1) H00N(0.1) H00P(0.8) H00R(0.8) F1(0.2) F2(0.2)
4.a Aromatic/amide H refined with riding coordinates:
 C006(H006), C009(H009), C00B(H00B), C00F(H00F), C00G(H00G), C00J(H00J),
 C00L(H00L), C00M(H00M), C00N(H00N), C00O(H00O), C00P(H00P), C00R(H00R)
4.b :
 C00Q(H00Q), C00S(H00S)
;
_olex2_submission_special_instructions 'No special instructions were received'
_oxdiff_exptl_absorpt_empirical_details
;
Empirical correction (ABSPACK) includes:
- Absorption correction using spherical harmonics
- Frame scaling
;
_oxdiff_exptl_absorpt_empirical_full_max 1.476
_oxdiff_exptl_absorpt_empirical_full_min 0.661

loop_
_space_group_symop_operation_xyz
'x, y, z'
'-x, -y, z+1/2'
'-y, x, z+1/4'
'y, -x, z+3/4'

loop_
_atom_site_label
_atom_site_type_symbol
_atom_site_fract_x
_atom_site_fract_y
_atom_site_fract_z
_atom_site_U_iso_or_equiv
_atom_site_adp_type
_atom_site_occupancy
_atom_site_site_symmetry_order
_atom_site_calc_flag
_atom_site_refinement_flags_posn
_atom_site_refinement_flags_adp
_atom_site_refinement_flags_occupancy
_atom_site_disorder_assembly
_atom_site_disorder_group
F001 F 0.7326(2) 0.43876(19) 0.7387(3) 0.0531(7) Uani 0.9 1 d D . P A 2
F002 F 0.8843(2) 0.9787(2) 0.2551(4) 0.0611(8) Uani 0.9 1 d . . P B 3
F003 F 0.8471(2) 0.5542(2) 0.9013(4) 0.0622(8) Uani 0.9 1 d D . P C 2
F004 F 0.7705(3) 0.8609(3) 0.0954(3) 0.0675(9) Uani 0.9 1 d D . P D 3
C005 C 0.7299(3) 0.8642(3) 0.5161(5) 0.0398(9) Uani 1 1 d . . . . .
C006 C 0.6629(3) 0.5792(3) 0.6298(5) 0.0419(9) Uani 1 1 d . . . . .
H006 H 0.622324 0.538248 0.572276 0.050 Uiso 1 1 calc R U . . .
C007 C 0.6595(3) 0.6820(3) 0.6192(4) 0.0390(8) Uani 1 1 d . . . . .
C008 C 0.5963(3) 0.8749(3) 0.6901(5) 0.0465(10) Uani 1 1 d . . . . .
C009 C 0.7273(3) 0.5379(3) 0.7264(5) 0.0427(9) Uani 1 1 d D . . . .
H009 H 0.730866 0.467504 0.735960 0.051 Uiso 0.1 1 calc R U P A 1
C00A C 0.7199(3) 0.7417(3) 0.7022(4) 0.0406(9) Uani 1 1 d . . . . .
C00B C 0.8132(3) 0.9223(3) 0.3145(5) 0.0484(11) Uani 1 1 d . . . . .
H00B H 0.862851 0.962592 0.271991 0.058 Uiso 0.1 1 calc R U P B 4
C00C C 0.7083(3) 0.8543(3) 0.6733(5) 0.0436(9) Uani 1 1 d . . . . .
C00D C 0.6711(3) 0.8039(3) 0.4320(4) 0.0401(9) Uani 1 1 d . . . . .
C00E C 0.5359(3) 0.8163(3) 0.6044(5) 0.0438(9) Uani 1 1 d . . . . .
C00F C 0.6821(3) 0.8029(3) 0.2887(5) 0.0452(10) Uani 1 1 d . . . . .
H00F H 0.640779 0.762646 0.231329 0.054 Uiso 1 1 calc R U . . .
C00G C 0.7861(3) 0.5977(3) 0.8087(5) 0.0484(11) Uani 1 1 d D . . . .
H00G H 0.829437 0.567462 0.874629 0.058 Uiso 0.1 1 calc R U P C 1
C00H C 0.5318(3) 0.6791(3) 0.4257(5) 0.0471(10) Uani 1 1 d . . . . .
C00I C 0.5953(3) 0.7411(3) 0.5149(5) 0.0408(9) Uani 1 1 d . . . . .
C00J C 0.7841(3) 0.6992(3) 0.7987(5) 0.0466(10) Uani 1 1 d . . . . .
H00J H 0.825444 0.739423 0.856132 0.056 Uiso 1 1 calc R U . . .
C00K C 0.7733(4) 0.9171(3) 0.7565(5) 0.0514(11) Uani 1 1 d . . . . .
C00L C 0.4340(3) 0.8267(4) 0.6047(6) 0.0529(11) Uani 1 1 d . . . . .
H00L H 0.392982 0.788314 0.544480 0.063 Uiso 1 1 calc R U . . .
C00M C 0.8016(3) 0.9260(3) 0.4574(5) 0.0448(10) Uani 1 1 d . . . . .
H00M H 0.841123 0.969109 0.513353 0.054 Uiso 1 1 calc R U . . .
C00N C 0.7554(4) 0.8626(3) 0.2323(5) 0.0493(11) Uani 1 1 d D . . . .
H00N H 0.765892 0.862144 0.134297 0.059 Uiso 0.1 1 calc R U P D 4
C00O C 0.5540(4) 0.9423(3) 0.7817(5) 0.0538(11) Uani 1 1 d . . . . .
H00O H 0.594128 0.981864 0.841736 0.065 Uiso 1 1 calc R U . . .
C00P C 0.3936(4) 0.8956(4) 0.6965(6) 0.0629(14) Uani 1 1 d D . . . .
H00P H 0.323373 0.904482 0.698338 0.076 Uiso 0.8 1 calc R U P E 2
C00Q C 0.4806(4) 0.6309(4) 0.3529(6) 0.0608(13) Uani 1 1 d . . . . .
H00Q H 0.439133 0.591860 0.293900 0.073 Uiso 1 1 calc R U . . .
C00R C 0.4503(4) 0.9502(4) 0.7828(5) 0.0616(13) Uani 1 1 d D . . . .
H00R H 0.419266 0.995090 0.845968 0.074 Uiso 0.8 1 calc R U P F 2
C00S C 0.8275(4) 0.9691(4) 0.8226(6) 0.0648(14) Uani 1 1 d . . . . .
H00S H 0.870778 1.010615 0.875268 0.078 Uiso 1 1 calc R U . . .
F1 F 0.4240(12) 1.0120(10) 0.8871(13) 0.078(5) Uani 0.2 1 d D . P G 1
F2 F 0.2937(4) 0.9027(10) 0.6931(18) 0.070(4) Uani 0.2 1 d D . P H 1

loop_
_atom_site_aniso_label
_atom_site_aniso_U_11
_atom_site_aniso_U_22
_atom_site_aniso_U_33
_atom_site_aniso_U_23
_atom_site_aniso_U_13
_atom_site_aniso_U_12
F001 0.0539(17) 0.0388(14) 0.0666(19) 0.0132(14) 0.0035(14) 0.0012(11)
F002 0.0653(19) 0.0474(15) 0.071(2) 0.0070(15) 0.0255(16) -0.0087(13)
F003 0.0559(17) 0.0626(18) 0.068(2) 0.0196(15) -0.0196(15) 0.0018(14)
F004 0.086(2) 0.077(2) 0.0390(16) 0.0057(15) 0.0154(16) -0.0019(17)
C005 0.039(2) 0.036(2) 0.045(2) 0.0019(17) -0.0035(17) 0.0000(16)
C006 0.037(2) 0.044(2) 0.044(2) 0.0004(18) 0.0003(17) -0.0044(17)
C007 0.0364(19) 0.042(2) 0.038(2) 0.0012(17) -0.0005(17) -0.0055(16)
C008 0.055(3) 0.041(2) 0.044(2) 0.0076(18) 0.004(2) 0.0009(18)
C009 0.044(2) 0.036(2) 0.048(2) 0.0073(18) 0.0032(18) -0.0028(17)
C00A 0.042(2) 0.044(2) 0.036(2) 0.0004(17) -0.0025(17) -0.0043(17)
C00B 0.045(2) 0.043(2) 0.058(3) 0.004(2) 0.012(2) -0.0017(19)
C00C 0.047(2) 0.040(2) 0.044(2) -0.0023(18) -0.0029(19) -0.0034(17)
C00D 0.044(2) 0.035(2) 0.042(2) 0.0014(16) -0.0026(18) 0.0022(15)
C00E 0.044(2) 0.042(2) 0.046(2) 0.0044(19) 0.0006(19) -0.0009(17)
C00F 0.047(2) 0.045(2) 0.043(3) -0.0007(18) 0.0001(19) 0.0037(19)
C00G 0.042(2) 0.056(3) 0.047(3) 0.012(2) -0.0011(18) 0.001(2)
C00H 0.044(2) 0.050(2) 0.048(2) 0.003(2) -0.004(2) -0.0044(19)
C00I 0.039(2) 0.042(2) 0.041(2) 0.0028(18) -0.0033(17) -0.0050(17)
C00J 0.045(2) 0.054(3) 0.041(2) 0.0032(19) -0.0037(18) -0.0047(19)
C00K 0.066(3) 0.045(2) 0.043(3) 0.001(2) -0.007(2) -0.008(2)
C00L 0.044(2) 0.052(3) 0.063(3) 0.011(2) 0.003(2) 0.0040(19)
C00M 0.044(2) 0.036(2) 0.055(3) 0.0013(18) 0.0027(19) 0.0016(17)
C00N 0.059(3) 0.048(2) 0.041(3) 0.001(2) 0.006(2) 0.009(2)
C00O 0.071(3) 0.039(2) 0.052(3) 0.002(2) 0.007(2) 0.002(2)
C00P 0.056(3) 0.054(3) 0.078(4) 0.009(3) 0.013(3) 0.010(2)
C00Q 0.058(3) 0.068(3) 0.057(3) -0.001(3) -0.014(2) -0.015(2)
C00R 0.076(4) 0.048(3) 0.061(3) 0.005(2) 0.016(3) 0.009(2)
C00S 0.082(4) 0.056(3) 0.056(3) -0.004(2) -0.009(3) -0.017(3)
F1 0.078(10) 0.066(9) 0.091(12) -0.022(9) 0.021(9) 0.026(8)
F2 0.056(8) 0.054(8) 0.100(12) -0.006(8) 0.029(8) 0.020(6)

loop_
_atom_type_symbol
_atom_type_description
_atom_type_scat_dispersion_real
_atom_type_scat_dispersion_imag
_atom_type_scat_source
C C 0.0181 0.0091 'International Tables Vol C Tables 4.2.6.8 and 6.1.1.4'
H H 0.0000 0.0000 'International Tables Vol C Tables 4.2.6.8 and 6.1.1.4'
F F 0.0727 0.0534 'International Tables Vol C Tables 4.2.6.8 and 6.1.1.4'

loop_
_geom_angle_atom_site_label_1
_geom_angle_atom_site_label_2
_geom_angle_atom_site_label_3
_geom_angle
_geom_angle_site_symmetry_1
_geom_angle_site_symmetry_3
_geom_angle_publ_flag
C00D C005 C00C 114.3(3) . . ?
C00D C005 C00M 120.4(4) . . ?
C00M C005 C00C 125.3(4) . . ?
C007 C006 H006 121.0 . . ?
C009 C006 H006 121.0 . . ?
C009 C006 C007 118.0(4) . . ?
C006 C007 C00A 120.8(4) . . ?
C006 C007 C00I 125.4(4) . . ?
C00A C007 C00I 113.7(3) . . ?
C00E C008 C00C 113.9(4) . . ?
C00O C008 C00C 125.9(4) . . ?
C00O C008 C00E 120.2(4) . . ?
F001 C009 C006 119.5(4) . . ?
F001 C009 C00G 119.9(4) . . ?
C006 C009 H009 119.7 . . ?
C00G C009 C006 120.6(4) . . ?
C00G C009 H009 119.7 . . ?
C007 C00A C00C 113.7(4) . . ?
C00J C00A C007 120.5(4) . . ?
C00J C00A C00C 125.8(4) . . ?
F002 C00B C00M 118.7(4) . . ?
F002 C00B C00N 119.3(4) . . ?
C00M C00B H00B 119.0 . . ?
C00N C00B H00B 119.0 . . ?
C00N C00B C00M 122.1(4) . . ?
C005 C00C C00A 104.0(3) . . ?
C008 C00C C005 105.7(4) . . ?
C008 C00C C00A 104.9(3) . . ?
C00K C00C C005 112.0(4) . . ?
C00K C00C C008 115.2(4) . . ?
C00K C00C C00A 114.1(4) . . ?
C005 C00D C00I 113.2(4) . . ?
C00F C00D C005 121.5(4) . . ?
C00F C00D C00I 125.3(4) . . ?
C008 C00E C00I 113.3(4) . . ?
C00L C00E C008 121.3(4) . . ?
C00L C00E C00I 125.4(4) . . ?
C00D C00F H00F 121.3 . . ?
C00N C00F C00D 117.5(4) . . ?
C00N C00F H00F 121.3 . . ?
F003 C00G C009 118.5(4) . . ?
F003 C00G C00J 119.5(4) . . ?
C009 C00G H00G 119.0 . . ?
C00J C00G C009 122.0(4) . . ?
C00J C00G H00G 119.0 . . ?
C00Q C00H C00I 178.8(5) . . ?
C007 C00I C00D 104.3(3) . . ?
C007 C00I C00E 105.2(4) . . ?
C00D C00I C00E 105.7(3) . . ?
C00H C00I C007 114.3(3) . . ?
C00H C00I C00D 113.1(4) . . ?
C00H C00I C00E 113.3(4) . . ?
C00A C00J H00J 121.0 . . ?
C00G C00J C00A 118.0(4) . . ?
C00G C00J H00J 121.0 . . ?
C00S C00K C00C 178.8(6) . . ?
C00E C00L H00L 121.4 . . ?
C00E C00L C00P 117.2(5) . . ?
C00P C00L H00L 121.4 . . ?
C005 C00M H00M 121.4 . . ?
C00B C00M C005 117.3(4) . . ?
C00B C00M H00M 121.4 . . ?
F004 C00N C00B 119.6(4) . . ?
F004 C00N C00F 119.1(4) . . ?
C00B C00N C00F 121.2(4) . . ?
C00B C00N H00N 119.4 . . ?
C00F C00N H00N 119.4 . . ?
C008 C00O H00O 121.2 . . ?
C008 C00O C00R 117.6(5) . . ?
C00R C00O H00O 121.2 . . ?
C00L C00P H00P 118.9 . . ?
C00R C00P C00L 122.3(5) . . ?
C00R C00P H00P 118.9 . . ?
C00R C00P F2 122.8(8) . . ?
F2 C00P C00L 114.9(8) . . ?
C00H C00Q H00Q 180.0 . . ?
C00O C00R H00R 119.4 . . ?
C00P C00R C00O 121.3(5) . . ?
C00P C00R H00R 119.4 . . ?
C00P C00R F1 130.2(9) . . ?
F1 C00R C00O 108.3(9) . . ?
C00K C00S H00S 180.0 . . ?

loop_
_geom_bond_atom_site_label_1
_geom_bond_atom_site_label_2
_geom_bond_distance
_geom_bond_site_symmetry_2
_geom_bond_publ_flag
F001 C009 1.337(5) . ?
F002 C00B 1.344(5) . ?
F003 C00G 1.342(5) . ?
F004 C00N 1.328(5) . ?
C005 C00C 1.541(6) . ?
C005 C00D 1.389(6) . ?
C005 C00M 1.389(6) . ?
C006 H006 0.9500 . ?
C006 C007 1.384(6) . ?
C006 C009 1.382(6) . ?
C007 C00A 1.390(6) . ?
C007 C00I 1.540(6) . ?
C008 C00C 1.536(6) . ?
C008 C00E 1.396(6) . ?
C008 C00O 1.382(6) . ?
C009 H009 0.9500 . ?
C009 C00G 1.375(6) . ?
C00A C00C 1.543(6) . ?
C00A C00J 1.387(6) . ?
C00B H00B 0.9500 . ?
C00B C00M 1.380(7) . ?
C00B C00N 1.365(7) . ?
C00C C00K 1.451(6) . ?
C00D C00F 1.381(6) . ?
C00D C00I 1.541(6) . ?
C00E C00I 1.546(6) . ?
C00E C00L 1.374(6) . ?
C00F H00F 0.9500 . ?
C00F C00N 1.378(7) . ?
C00G H00G 0.9500 . ?
C00G C00J 1.365(7) . ?
C00H C00I 1.466(6) . ?
C00H C00Q 1.174(6) . ?
C00J H00J 0.9500 . ?
C00K C00S 1.191(7) . ?
C00L H00L 0.9500 . ?
C00L C00P 1.387(7) . ?
C00M H00M 0.9500 . ?
C00N H00N 0.9500 . ?
C00O H00O 0.9500 . ?
C00O C00R 1.395(7) . ?
C00P H00P 0.9500 . ?
C00P C00R 1.342(8) . ?
C00P F2 1.344(3) . ?
C00Q H00Q 0.9500 . ?
C00R H00R 0.9500 . ?
C00R F1 1.345(3) . ?
C00S H00S 0.9500 . ?

loop_
_geom_torsion_atom_site_label_1
_geom_torsion_atom_site_label_2
_geom_torsion_atom_site_label_3
_geom_torsion_atom_site_label_4
_geom_torsion
_geom_torsion_site_symmetry_1
_geom_torsion_site_symmetry_2
_geom_torsion_site_symmetry_3
_geom_torsion_site_symmetry_4
_geom_torsion_publ_flag
F001 C009 C00G F003 -0.7(6) . . . . ?
F001 C009 C00G C00J 179.2(4) . . . . ?
F002 C00B C00M C005 -177.7(4) . . . . ?
F002 C00B C00N F004 0.2(6) . . . . ?
F002 C00B C00N C00F 179.5(4) . . . . ?
F003 C00G C00J C00A -179.8(4) . . . . ?
C005 C00D C00F C00N 1.4(6) . . . . ?
C005 C00D C00I C007 -56.4(4) . . . . ?
C005 C00D C00I C00E 54.3(4) . . . . ?
C005 C00D C00I C00H 178.8(4) . . . . ?
C006 C007 C00A C00C 178.3(4) . . . . ?
C006 C007 C00A C00J -0.9(6) . . . . ?
C006 C007 C00I C00D -121.8(4) . . . . ?
C006 C007 C00I C00E 127.2(4) . . . . ?
C006 C007 C00I C00H 2.2(6) . . . . ?
C006 C009 C00G F003 179.8(4) . . . . ?
C006 C009 C00G C00J -0.3(7) . . . . ?
C007 C006 C009 F001 -179.8(4) . . . . ?
C007 C006 C009 C00G -0.3(6) . . . . ?
C007 C00A C00C C005 -56.0(4) . . . . ?
C007 C00A C00C C008 54.8(5) . . . . ?
C007 C00A C00C C00K -178.3(4) . . . . ?
C007 C00A C00J C00G 0.3(6) . . . . ?
C008 C00E C00I C007 54.0(4) . . . . ?
C008 C00E C00I C00D -56.0(5) . . . . ?
C008 C00E C00I C00H 179.6(4) . . . . ?
C008 C00E C00L C00P -1.9(7) . . . . ?
C008 C00O C00R C00P -1.1(7) . . . . ?
C008 C00O C00R F1 174.2(9) . . . . ?
C009 C006 C007 C00A 0.9(6) . . . . ?
C009 C006 C007 C00I 177.9(4) . . . . ?
C009 C00G C00J C00A 0.3(7) . . . . ?
C00A C007 C00I C00D 55.4(4) . . . . ?
C00A C007 C00I C00E -55.6(4) . . . . ?
C00A C007 C00I C00H 179.4(4) . . . . ?
C00C C005 C00D C00F -179.1(4) . . . . ?
C00C C005 C00D C00I 1.0(5) . . . . ?
C00C C005 C00M C00B 177.5(4) . . . . ?
C00C C008 C00E C00I 1.8(5) . . . . ?
C00C C008 C00E C00L -178.8(4) . . . . ?
C00C C008 C00O C00R -179.4(4) . . . . ?
C00C C00A C00J C00G -178.8(4) . . . . ?
C00D C005 C00C C008 -55.2(4) . . . . ?
C00D C005 C00C C00A 55.0(4) . . . . ?
C00D C005 C00C C00K 178.7(4) . . . . ?
C00D C005 C00M C00B -1.8(6) . . . . ?
C00D C00F C00N F004 177.7(4) . . . . ?
C00D C00F C00N C00B -1.6(7) . . . . ?
C00E C008 C00C C005 53.2(4) . . . . ?
C00E C008 C00C C00A -56.3(5) . . . . ?
C00E C008 C00C C00K 177.4(4) . . . . ?
C00E C008 C00O C00R -1.1(6) . . . . ?
C00E C00L C00P C00R -0.3(8) . . . . ?
C00E C00L C00P F2 -179.7(9) . . . . ?
C00F C00D C00I C007 123.7(5) . . . . ?
C00F C00D C00I C00E -125.6(5) . . . . ?
C00F C00D C00I C00H -1.1(6) . . . . ?
C00I C007 C00A C00C 1.0(5) . . . . ?
C00I C007 C00A C00J -178.2(4) . . . . ?
C00I C00D C00F C00N -178.7(4) . . . . ?
C00I C00E C00L C00P 177.4(4) . . . . ?
C00J C00A C00C C005 123.2(4) . . . . ?
C00J C00A C00C C008 -126.1(5) . . . . ?
C00J C00A C00C C00K 0.9(6) . . . . ?
C00L C00E C00I C007 -125.4(4) . . . . ?
C00L C00E C00I C00D 124.6(4) . . . . ?
C00L C00E C00I C00H 0.2(6) . . . . ?
C00L C00P C00R C00O 1.9(8) . . . . ?
C00L C00P C00R F1 -172.3(10) . . . . ?
C00M C005 C00C C008 125.4(4) . . . . ?
C00M C005 C00C C00A -124.4(4) . . . . ?
C00M C005 C00C C00K -0.7(6) . . . . ?
C00M C005 C00D C00F 0.3(6) . . . . ?
C00M C005 C00D C00I -179.5(4) . . . . ?
C00M C00B C00N F004 -179.1(4) . . . . ?
C00M C00B C00N C00F 0.2(7) . . . . ?
C00N C00B C00M C005 1.6(7) . . . . ?
C00O C008 C00C C005 -128.3(4) . . . . ?
C00O C008 C00C C00A 122.1(4) . . . . ?
C00O C008 C00C C00K -4.2(6) . . . . ?
C00O C008 C00E C00I -176.7(4) . . . . ?
C00O C008 C00E C00L 2.7(7) . . . . ?
F2 C00P C00R C00O -178.8(9) . . . . ?
F2 C00P C00R F1 7.0(16) . . . . ?
